data_4061143
loop_
_publ_author_name
'Liddle, Stephen T.'
'Izod, Keith'

_publ_section_title
;
 Synthesis and Characterization of 1,3-Diphosphapropene and Alkali-Metal
 1,3-Diphosphaallyl Complexes and Unexpected 1,3-Rearrangement of a Cesium
 1,3-Diphosphaallyl Complex to a Cesium Secondary Phosphanide
;
_journal_coden_ASTM ORGND7
_journal_issue 23
_journal_name_full Organometallics
_journal_page_first 5550
_journal_page_last 5559
_journal_paper_doi 10.1021/om049538u
_journal_volume 23
_journal_year 2004
_chemical_formula_moiety '[{(Mes)2P}{Cs(12C4)2}]'
_chemical_formula_sum 'C34 H54 Cs O8 P'
_chemical_formula_weight 754.65
_space_group_IT_number 33
_symmetry_cell_setting orthorhombic
_symmetry_space_group_name_Hall 'P 2c -2n'
_symmetry_space_group_name_H-M 'P n a 21'
_cell_angle_alpha 90.00
_cell_angle_beta 90.00
_cell_angle_gamma 90.00
_cell_formula_units_Z 4
_cell_length_a 10.3690(4)
_cell_length_b 15.9375(7)
_cell_length_c 21.8263(9)
_cell_measurement_temperature 150(2)
_cell_volume 3606.9(3)
_diffrn_ambient_temperature 150(2)
_exptl_crystal_density_diffrn 1.390
_cod_database_code 4061143

loop_
_symmetry_equiv_pos_as_xyz
'x, y, z'
'-x, -y, z+1/2'
'x+1/2, -y+1/2, z'
'-x+1/2, y+1/2, z+1/2'

loop_
_atom_site_label
_atom_site_type_symbol
_atom_site_fract_x
_atom_site_fract_y
_atom_site_fract_z
_atom_site_U_iso_or_equiv
_atom_site_adp_type
_atom_site_occupancy
_atom_site_symmetry_multiplicity
_atom_site_calc_flag
_atom_site_refinement_flags
_atom_site_disorder_assembly
_atom_site_disorder_group
P1 P 0.8493(2) -0.00606(15) 0.78367(11) 0.0197(5) Uani 1 1 d . . .
C1 C 0.9809(9) 0.0468(6) 0.7407(4) 0.0230(17) Uani 1 1 d U . .
C2 C 1.0923(9) 0.0051(7) 0.7216(5) 0.0240(18) Uani 1 1 d U . .
C3 C 1.1749(9) 0.0442(6) 0.6799(5) 0.0262(18) Uani 1 1 d U . .
H3 H 1.2483 0.0142 0.6658 0.031 Uiso 1 1 calc R . .
C4 C 1.1545(11) 0.1266(7) 0.6575(5) 0.0314(19) Uani 1 1 d U . .
C5 C 1.0456(10) 0.1656(6) 0.6797(4) 0.0252(18) Uani 1 1 d U . .
H5 H 1.0283 0.2210 0.6660 0.030 Uiso 1 1 calc R . .
C6 C 0.9608(10) 0.1301(6) 0.7200(4) 0.0235(17) Uani 1 1 d U . .
C7 C 1.1247(10) -0.0843(7) 0.7389(5) 0.032(2) Uani 1 1 d U . .
H7A H 1.1913 -0.1059 0.7113 0.047 Uiso 1 1 calc R . .
H7B H 1.0472 -0.1191 0.7357 0.047 Uiso 1 1 calc R . .
H7C H 1.1567 -0.0857 0.7812 0.047 Uiso 1 1 calc R . .
C8 C 1.2433(12) 0.1649(7) 0.6105(5) 0.041(2) Uani 1 1 d U . .
H8A H 1.2026 0.1623 0.5700 0.061 Uiso 1 1 calc R . .
H8B H 1.3248 0.1337 0.6096 0.061 Uiso 1 1 calc R . .
H8C H 1.2604 0.2235 0.6212 0.061 Uiso 1 1 calc R . .
C9 C 0.8454(10) 0.1778(6) 0.7403(5) 0.028(2) Uani 1 1 d U . .
H9A H 0.8484 0.2346 0.7232 0.042 Uiso 1 1 calc R . .
H9B H 0.8446 0.1810 0.7852 0.042 Uiso 1 1 calc R . .
H9C H 0.7673 0.1492 0.7261 0.042 Uiso 1 1 calc R . .
C10 C 0.9282(9) -0.0667(6) 0.8448(4) 0.0205(17) Uani 1 1 d U . .
C11 C 0.8799(10) -0.1489(7) 0.8579(5) 0.0293(19) Uani 1 1 d U . .
C12 C 0.9285(11) -0.1938(7) 0.9073(5) 0.035(2) Uani 1 1 d U . .
H12 H 0.8925 -0.2474 0.9157 0.042 Uiso 1 1 calc R . .
C13 C 1.0258(11) -0.1652(7) 0.9445(5) 0.036(2) Uani 1 1 d U . .
C14 C 1.0750(10) -0.0855(7) 0.9305(5) 0.0309(19) Uani 1 1 d U . .
H14 H 1.1444 -0.0641 0.9542 0.037 Uiso 1 1 calc R . .
C15 C 1.0252(10) -0.0359(6) 0.8825(4) 0.0257(18) Uani 1 1 d U . .
C16 C 0.7761(11) -0.1885(6) 0.8201(5) 0.035(2) Uani 1 1 d U . .
H16A H 0.7574 -0.2447 0.8359 0.053 Uiso 1 1 calc R . .
H16B H 0.8050 -0.1927 0.7774 0.053 Uiso 1 1 calc R . .
H16C H 0.6980 -0.1540 0.8221 0.053 Uiso 1 1 calc R . .
C17 C 1.0813(12) -0.2147(7) 0.9952(8) 0.053(3) Uani 1 1 d U . .
H17A H 1.0291 -0.2652 1.0018 0.079 Uiso 1 1 calc R . .
H17B H 1.0819 -0.1808 1.0326 0.079 Uiso 1 1 calc R . .
H17C H 1.1697 -0.2310 0.9848 0.079 Uiso 1 1 calc R . .
C18 C 1.0792(11) 0.0497(7) 0.8747(5) 0.033(2) Uani 1 1 d U . .
H18A H 1.1283 0.0651 0.9114 0.049 Uiso 1 1 calc R . .
H18B H 1.0087 0.0898 0.8687 0.049 Uiso 1 1 calc R . .
H18C H 1.1362 0.0506 0.8389 0.049 Uiso 1 1 calc R . .
Cs1 Cs 0.39828(6) 0.11909(4) 0.99920(5) 0.0360(2) Uani 1 1 d . . .
O1 O 0.3733(7) 0.1897(4) 1.1286(3) 0.0364(16) Uani 1 1 d DU . .
C19 C 0.2535(8) 0.2325(6) 1.1349(5) 0.040(2) Uani 1 1 d DU . .
H19A H 0.2475 0.2763 1.1028 0.048 Uiso 1 1 calc R . .
H19B H 0.2512 0.2608 1.1752 0.048 Uiso 1 1 calc R . .
C20 C 0.1374(9) 0.1745(6) 1.1296(4) 0.035(2) Uani 1 1 d DU . .
H20A H 0.1425 0.1294 1.1607 0.042 Uiso 1 1 calc R . .
H20B H 0.0567 0.2064 1.1363 0.042 Uiso 1 1 calc R . .
O2 O 0.1391(7) 0.1396(5) 1.0695(3) 0.0380(16) Uani 1 1 d DU . .
C21 C 0.0637(11) 0.0652(6) 1.0643(6) 0.047(2) Uani 1 1 d DU . .
H21A H 0.0462 0.0537 1.0205 0.057 Uiso 1 1 calc R . .
H21B H -0.0201 0.0736 1.0852 0.057 Uiso 1 1 calc R . .
C22 C 0.1333(10) -0.0102(7) 1.0927(5) 0.050(2) Uani 1 1 d DU . .
H22A H 0.1515 0.0007 1.1365 0.060 Uiso 1 1 calc R . .
H22B H 0.0784 -0.0609 1.0898 0.060 Uiso 1 1 calc R . .
O3 O 0.2505(8) -0.0229(5) 1.0603(3) 0.0441(17) Uani 1 1 d DU . .
C23 C 0.3379(12) -0.0789(6) 1.0903(5) 0.046(2) Uani 1 1 d DU . .
H23A H 0.4033 -0.0981 1.0603 0.056 Uiso 1 1 calc R . .
H23B H 0.2897 -0.1288 1.1046 0.056 Uiso 1 1 calc R . .
C24 C 0.4061(12) -0.0394(6) 1.1444(5) 0.044(2) Uani 1 1 d DU . .
H24A H 0.3425 -0.0178 1.1743 0.053 Uiso 1 1 calc R . .
H24B H 0.4618 -0.0811 1.1651 0.053 Uiso 1 1 calc R . .
O4 O 0.4809(8) 0.0269(4) 1.1206(3) 0.0399(17) Uani 1 1 d DU . .
C25 C 0.5209(10) 0.0869(6) 1.1647(5) 0.038(2) Uani 1 1 d DU . .
H25A H 0.5926 0.1207 1.1478 0.046 Uiso 1 1 calc R . .
H25B H 0.5529 0.0575 1.2017 0.046 Uiso 1 1 calc R . .
C26 C 0.4104(10) 0.1444(7) 1.1822(4) 0.033(2) Uani 1 1 d DU . .
H26A H 0.3368 0.1110 1.1978 0.039 Uiso 1 1 calc R . .
H26B H 0.4380 0.1837 1.2148 0.039 Uiso 1 1 calc R . .
O5 O 0.5351(11) 0.1949(7) 0.8911(5) 0.085(3) Uani 1 1 d DU . .
C27 C 0.5558(15) 0.1652(11) 0.8318(6) 0.089(3) Uani 1 1 d DU . .
H27A H 0.6304 0.1265 0.8295 0.107 Uiso 1 1 calc R . .
H27B H 0.5666 0.2113 0.8018 0.107 Uiso 1 1 calc R . .
C28 C 0.4269(16) 0.1194(10) 0.8241(9) 0.089(3) Uani 1 1 d DU . .
H28A H 0.3561 0.1602 0.8306 0.106 Uiso 1 1 calc R . .
H28B H 0.4205 0.0990 0.7814 0.106 Uiso 1 1 calc R . .
O6 O 0.4078(11) 0.0488(8) 0.8654(6) 0.089(3) Uani 1 1 d DU . .
C29 C 0.4700(19) -0.0244(9) 0.8470(7) 0.093(3) Uani 1 1 d DU . .
H29A H 0.5564 -0.0124 0.8298 0.111 Uiso 1 1 calc R . .
H29B H 0.4184 -0.0557 0.8164 0.111 Uiso 1 1 calc R . .
C30 C 0.4794(16) -0.0719(9) 0.9075(6) 0.078(3) Uani 1 1 d DU . .
H30A H 0.3904 -0.0840 0.9215 0.094 Uiso 1 1 calc R . .
H30B H 0.5211 -0.1266 0.8991 0.094 Uiso 1 1 calc R . .
O7 O 0.5477(10) -0.0332(6) 0.9581(5) 0.082(3) Uani 1 1 d DU . .
C31 C 0.6807(12) -0.0358(11) 0.9482(9) 0.093(3) Uani 1 1 d DU . .
H31A H 0.7021 -0.0201 0.9055 0.112 Uiso 1 1 calc R . .
H31B H 0.7158 -0.0923 0.9569 0.112 Uiso 1 1 calc R . .
C32 C 0.7322(14) 0.0287(8) 0.9934(8) 0.086(3) Uani 1 1 d DU . .
H32A H 0.7069 0.0116 1.0353 0.103 Uiso 1 1 calc R . .
H32B H 0.8276 0.0283 0.9915 0.103 Uiso 1 1 calc R . .
O8 O 0.6866(11) 0.1150(7) 0.9827(5) 0.088(3) Uani 1 1 d DU . .
C33 C 0.7552(16) 0.1503(11) 0.9336(8) 0.097(4) Uani 1 1 d DU . .
H33A H 0.7704 0.1087 0.9007 0.117 Uiso 1 1 calc R . .
H33B H 0.8389 0.1736 0.9473 0.117 Uiso 1 1 calc R . .
C34 C 0.6630(13) 0.2199(11) 0.9125(8) 0.091(3) Uani 1 1 d DU . .
H34A H 0.6516 0.2596 0.9470 0.109 Uiso 1 1 calc R . .
H34B H 0.7057 0.2512 0.8789 0.109 Uiso 1 1 calc R . .

loop_
_atom_site_aniso_label
_atom_site_aniso_U_11
_atom_site_aniso_U_22
_atom_site_aniso_U_33
_atom_site_aniso_U_23
_atom_site_aniso_U_13
_atom_site_aniso_U_12
P1 0.0178(11) 0.0191(12) 0.0222(12) 0.0014(10) 0.0003(11) -0.0012(11)
C1 0.023(4) 0.025(4) 0.021(4) -0.010(3) -0.001(3) -0.003(3)
C2 0.011(3) 0.031(4) 0.030(4) -0.007(3) -0.001(3) -0.002(3)
C3 0.019(4) 0.030(4) 0.030(4) -0.011(4) -0.002(3) -0.006(3)
C4 0.034(4) 0.033(4) 0.027(4) -0.010(3) 0.002(4) -0.009(4)
C5 0.038(4) 0.019(4) 0.019(4) 0.004(3) -0.004(3) -0.005(3)
C6 0.034(4) 0.017(4) 0.020(4) -0.009(3) -0.003(3) -0.003(3)
C7 0.026(5) 0.029(5) 0.039(5) 0.001(4) 0.009(4) 0.003(4)
C8 0.047(6) 0.040(6) 0.036(5) -0.006(4) 0.013(5) -0.017(5)
C9 0.039(5) 0.019(4) 0.027(5) -0.004(4) 0.002(4) 0.003(4)
C10 0.021(4) 0.021(4) 0.020(4) -0.002(3) 0.004(3) 0.004(3)
C11 0.032(4) 0.026(4) 0.030(4) -0.006(4) 0.001(4) 0.011(3)
C12 0.044(5) 0.024(4) 0.037(5) 0.001(4) -0.002(4) 0.010(4)
C13 0.045(5) 0.032(4) 0.032(4) -0.006(4) -0.003(4) 0.016(4)
C14 0.028(4) 0.038(4) 0.026(4) -0.006(4) -0.007(4) 0.011(4)
C15 0.028(4) 0.029(4) 0.020(4) -0.006(3) -0.002(3) 0.003(3)
C16 0.046(6) 0.022(5) 0.038(5) 0.011(4) -0.007(4) -0.005(4)
C17 0.075(7) 0.046(5) 0.038(5) -0.003(5) -0.013(6) 0.017(5)
C18 0.035(5) 0.041(5) 0.023(5) -0.004(4) -0.010(4) -0.005(4)
Cs1 0.0395(3) 0.0387(3) 0.0298(3) 0.0156(4) 0.0208(3) 0.0126(3)
O1 0.041(3) 0.033(4) 0.035(4) -0.003(3) 0.002(3) -0.004(3)
C19 0.046(5) 0.033(5) 0.041(5) -0.003(4) 0.009(4) 0.008(4)
C20 0.030(4) 0.037(5) 0.037(5) -0.004(4) 0.013(4) 0.018(4)
O2 0.029(3) 0.048(4) 0.037(4) 0.000(3) 0.006(3) 0.005(3)
C21 0.042(5) 0.063(5) 0.036(5) -0.006(4) 0.004(4) -0.013(4)
C22 0.058(5) 0.051(5) 0.042(5) -0.004(5) 0.011(5) -0.026(4)
O3 0.066(4) 0.036(4) 0.030(4) -0.001(3) 0.010(3) -0.009(3)
C23 0.077(6) 0.025(5) 0.036(5) 0.007(4) 0.014(5) -0.004(4)
C24 0.061(6) 0.036(5) 0.035(5) 0.014(4) 0.005(4) 0.003(4)
O4 0.053(4) 0.038(4) 0.029(4) 0.015(3) 0.007(3) 0.012(3)
C25 0.039(5) 0.047(5) 0.028(5) 0.010(4) -0.001(4) 0.003(4)
C26 0.035(5) 0.039(5) 0.025(4) 0.002(4) 0.005(4) -0.009(4)
O5 0.097(6) 0.065(5) 0.093(6) 0.024(5) 0.071(5) 0.027(5)
C27 0.092(7) 0.089(7) 0.086(7) 0.028(6) 0.049(6) 0.033(6)
C28 0.070(7) 0.111(8) 0.085(7) 0.019(6) 0.028(6) 0.029(6)
O6 0.061(6) 0.109(7) 0.098(7) -0.008(5) 0.006(5) 0.005(5)
C29 0.085(7) 0.086(7) 0.107(7) -0.009(6) 0.024(7) -0.011(6)
C30 0.094(7) 0.046(6) 0.094(7) -0.013(5) 0.053(6) 0.002(6)
O7 0.104(6) 0.055(5) 0.087(6) 0.012(5) 0.049(5) 0.027(5)
C31 0.098(7) 0.085(7) 0.095(7) 0.002(6) 0.034(7) 0.029(7)
C32 0.073(6) 0.109(7) 0.075(7) -0.020(6) 0.032(6) 0.030(6)
O8 0.069(5) 0.117(6) 0.077(6) -0.041(5) 0.015(5) 0.004(5)
C33 0.085(7) 0.112(8) 0.095(8) -0.017(6) 0.020(6) -0.012(6)
C34 0.093(7) 0.083(7) 0.096(7) -0.006(6) 0.065(6) 0.004(6)

loop_
_geom_bond_atom_site_label_1
_geom_bond_atom_site_label_2
_geom_bond_distance
_geom_bond_site_symmetry_2
_geom_bond_publ_flag
P1 C1 1.858(10) . ?
P1 C10 1.840(9) . ?
C1 C2 1.397(14) . ?
C1 C6 1.417(14) . ?
C2 C3 1.397(15) . ?
C2 C7 1.511(15) . ?
C3 C4 1.416(15) . ?
C4 C5 1.377(16) . ?
C4 C8 1.509(15) . ?
C5 C6 1.366(14) . ?
C6 C9 1.485(14) . ?
C10 C11 1.431(15) . ?
C10 C15 1.388(14) . ?
C11 C12 1.388(16) . ?
C11 C16 1.496(15) . ?
C12 C13 1.372(16) . ?
C13 C14 1.403(17) . ?
C13 C17 1.476(18) . ?
C14 C15 1.409(14) . ?
C15 C18 1.485(15) . ?
Cs1 O1 3.052(7) . ?
Cs1 O2 3.112(7) . ?
Cs1 O3 3.041(8) . ?
Cs1 O4 3.149(7) . ?
Cs1 O5 3.006(9) . ?
Cs1 O6 3.130(13) . ?
Cs1 O7 3.016(10) . ?
Cs1 O8 3.012(11) . ?
O1 C19 1.424(8) . ?
O1 C26 1.427(8) . ?
C19 C20 1.522(9) . ?
C20 O2 1.425(8) . ?
O2 C21 1.425(9) . ?
C21 C22 1.534(9) . ?
C22 O3 1.422(9) . ?
O3 C23 1.430(9) . ?
C23 C24 1.513(9) . ?
C24 O4 1.409(8) . ?
O4 C25 1.418(9) . ?
C25 C26 1.516(9) . ?
O5 C27 1.396(9) . ?
O5 C34 1.462(10) . ?
C27 C28 1.532(10) . ?
C28 O6 1.456(10) . ?
O6 C29 1.392(10) . ?
C29 C30 1.526(10) . ?
C30 O7 1.450(9) . ?
O7 C31 1.396(9) . ?
C31 C32 1.521(10) . ?
C32 O8 1.473(9) . ?
O8 C33 1.403(10) . ?
C33 C34 1.535(10) . ?
